data_4132957
loop_
_publ_author_name
'Li, Quan'
'Qian, Hai'
'Shao, Baihao'
'Hughes, Russell P.'
'Aprahamian, Ivan'

_publ_section_title
;
 Building Strain with Large Macrocycles and Using It To Tune the Thermal
 Half-Lives of Hydrazone Photochromes.
;
_journal_issue 37
_journal_name_full 'Journal of the American Chemical Society'
_journal_page_first 11829
_journal_page_last 11835
_journal_paper_doi 10.1021/jacs.8b07612
_journal_volume 140
_journal_year 2018
_chemical_formula_moiety 'C18 H16 N2 O4'
_chemical_formula_sum 'C18 H16 N2 O4'
_chemical_formula_weight 324.33
_space_group_crystal_system monoclinic
_space_group_IT_number 14
_space_group_name_Hall '-P 2ybc'
_space_group_name_H-M_alt 'P 1 21/c 1'
_atom_sites_solution_hydrogens mixed
_atom_sites_solution_primary dual
_audit_creation_date 2017-05-19
_audit_creation_method
;
Olex2 1.2-alpha
(compiled 2017.03.28 svn.r3405 for OlexSys, GUI svn.r5337)
;
_cell_angle_alpha 90
_cell_angle_beta 90.1220(10)
_cell_angle_gamma 90
_cell_formula_units_Z 4
_cell_length_a 8.5136(8)
_cell_length_b 10.2478(10)
_cell_length_c 17.2085(17)
_cell_measurement_reflns_used 4660
_cell_measurement_temperature 173(2)
_cell_measurement_theta_max 25.38
_cell_measurement_theta_min 2.37
_cell_volume 1501.4(3)
_computing_cell_refinement 'SAINT v8.34A (Bruker, 2013)'
_computing_data_collection 'COSMO (BRUKER, V1.61, 2009)'
_computing_data_reduction 'SAINT v8.34A (Bruker, 2013)'
_computing_molecular_graphics 'Olex2 (Dolomanov et al., 2009)'
_computing_publication_material 'Olex2 (Dolomanov et al., 2009)'
_computing_structure_refinement 'XL (Sheldrick, 2008)'
_computing_structure_solution 'ShelXT (Sheldrick, 2015)'
_diffrn_ambient_temperature 173(2)
_diffrn_detector_area_resol_mean 8.36
_diffrn_measured_fraction_theta_full 0.998
_diffrn_measured_fraction_theta_max 0.997
_diffrn_measurement_device_type 'Bruker APEX-II CCD'
_diffrn_measurement_method \w
_diffrn_radiation_monochromator graphite
_diffrn_radiation_type MoK\a
_diffrn_radiation_wavelength 0.71073
_diffrn_reflns_av_R_equivalents 0.0337
_diffrn_reflns_av_unetI/netI 0.0284
_diffrn_reflns_Laue_measured_fraction_full 0.998
_diffrn_reflns_Laue_measured_fraction_max 0.997
_diffrn_reflns_limit_h_max 10
_diffrn_reflns_limit_h_min -10
_diffrn_reflns_limit_k_max 12
_diffrn_reflns_limit_k_min -11
_diffrn_reflns_limit_l_max 20
_diffrn_reflns_limit_l_min -20
_diffrn_reflns_number 11830
_diffrn_reflns_point_group_measured_fraction_full 0.998
_diffrn_reflns_point_group_measured_fraction_max 0.997
_diffrn_reflns_theta_full 25.242
_diffrn_reflns_theta_max 25.395
_diffrn_reflns_theta_min 2.313
_diffrn_source 'sealed tube'
_diffrn_standards_number 0
_exptl_absorpt_coefficient_mu 0.103
_exptl_absorpt_correction_T_max 0.7452
_exptl_absorpt_correction_T_min 0.6927
_exptl_absorpt_correction_type multi-scan
_exptl_absorpt_process_details
'SADABS-2014/5 (Bruker,2014/5) was used for absorption correction. wR2(int) was 0.0529 before and 0.0484 after correction. The Ratio of minimum to maximum transmission is 0.9295. The \l/2 correction factor is 0.00150.'
_exptl_crystal_colour yellow
_exptl_crystal_colour_primary yellow
_exptl_crystal_density_diffrn 1.435
_exptl_crystal_description needle
_exptl_crystal_F_000 680
_exptl_crystal_recrystallization_method 'used as received'
_exptl_crystal_size_max 0.27
_exptl_crystal_size_mid 0.172
_exptl_crystal_size_min 0.036
_refine_diff_density_max 0.193
_refine_diff_density_min -0.236
_refine_diff_density_rms 0.044
_refine_ls_extinction_method none
_refine_ls_goodness_of_fit_ref 1.043
_refine_ls_hydrogen_treatment mixed
_refine_ls_matrix_type full
_refine_ls_number_parameters 221
_refine_ls_number_reflns 2761
_refine_ls_number_restraints 0
_refine_ls_restrained_S_all 1.043
_refine_ls_R_factor_all 0.0545
_refine_ls_R_factor_gt 0.0404
_refine_ls_shift/su_max 0.000
_refine_ls_shift/su_mean 0.000
_refine_ls_structure_factor_coef Fsqd
_refine_ls_weighting_details 'w=1/[\s^2^(Fo^2^)+(0.0622P)^2^+0.1955P] where P=(Fo^2^+2Fc^2^)/3'
_refine_ls_weighting_scheme calc
_refine_ls_wR_factor_gt 0.1019
_refine_ls_wR_factor_ref 0.1133
_reflns_Friedel_coverage 0.000
_reflns_number_gt 2149
_reflns_number_total 2761
_reflns_threshold_expression 'I > 2\s(I)'
_cod_data_source_file ja8b07612_si_004.cif
_cod_data_source_block ia517c
_cod_database_code 4132957
_shelxl_version_number 2014/6
_shelx_space_group_comment
;
The symmetry employed for this shelxl refinement is uniquely defined
by the following loop, which should always be used as a source of
symmetry information in preference to the above space-group names.
They are only intended as comments.
;
_olex2_refinement_description
;
1. Fixed Uiso
 At 1.2 times of:
  All C(H) groups, All C(H,H) groups
2.a Secondary CH2 refined with riding coordinates:
 C1(H1A,H1B), C2(H2A,H2B), C3(H3A,H3B)
2.b Aromatic/amide H refined with riding coordinates:
 C7(H7), C8(H8), C9(H9), C10(H10), C11(H11), C15(H15), C16(H16), C17(H17),
 C18(H18)
;
_olex2_diffrn_ambient_temperature_device 'Oxford Cryosystems'
_olex2_exptl_crystal_mounting_method 'The crystal was mounted on a nylon loop with paratone oil'
_olex2_submission_original_sample_id 'C3 Lq-286'
_olex2_submission_special_instructions 'No special instructions were received'

loop_
_space_group_symop_operation_xyz
'x, y, z'
'-x, y+1/2, -z+1/2'
'-x, -y, -z'
'x, -y-1/2, z-1/2'

loop_
_atom_site_label
_atom_site_type_symbol
_atom_site_fract_x
_atom_site_fract_y
_atom_site_fract_z
_atom_site_U_iso_or_equiv
_atom_site_adp_type
_atom_site_occupancy
_atom_site_site_symmetry_order
_atom_site_calc_flag
_atom_site_refinement_flags_posn
O1 O 0.63923(13) 0.75577(10) 0.45753(6) 0.0309(3) Uani 1 1 d .
O2 O 0.63392(15) 0.87908(11) 0.56493(7) 0.0408(3) Uani 1 1 d .
O3 O 0.86539(13) 0.61863(11) 0.37354(6) 0.0352(3) Uani 1 1 d .
O4 O 1.05403(15) 0.50838(13) 0.31091(7) 0.0478(4) Uani 1 1 d .
N1 N 0.64263(14) 0.53578(12) 0.55686(7) 0.0256(3) Uani 1 1 d .
N2 N 0.73620(15) 0.52440(14) 0.49511(8) 0.0281(3) Uani 1 1 d .
H2 H 0.747(2) 0.5885(18) 0.4647(10) 0.036(5) Uiso 1 1 d .
C1 C 0.6953(2) 0.86477(16) 0.41103(10) 0.0374(4) Uani 1 1 d .
H1A H 0.7894 0.9039 0.4355 0.045 Uiso 1 1 calc R
H1B H 0.6129 0.9327 0.4072 0.045 Uiso 1 1 calc R
C2 C 0.7354(2) 0.81401(17) 0.33104(9) 0.0372(4) Uani 1 1 d .
H2A H 0.7459 0.8896 0.2956 0.045 Uiso 1 1 calc R
H2B H 0.6459 0.7610 0.3122 0.045 Uiso 1 1 calc R
C3 C 0.8829(2) 0.73258(18) 0.32482(10) 0.0410(4) Uani 1 1 d .
H3A H 0.8996 0.7058 0.2702 0.049 Uiso 1 1 calc R
H3B H 0.9750 0.7842 0.3419 0.049 Uiso 1 1 calc R
C4 C 0.61912(18) 0.77432(15) 0.53439(9) 0.0281(4) Uani 1 1 d .
C5 C 0.58375(17) 0.64851(15) 0.57599(8) 0.0252(3) Uani 1 1 d .
C6 C 0.48549(17) 0.65027(15) 0.64675(8) 0.0257(4) Uani 1 1 d .
C7 C 0.39726(18) 0.75826(15) 0.66910(9) 0.0308(4) Uani 1 1 d .
H7 H 0.4010 0.8357 0.6388 0.037 Uiso 1 1 calc R
C8 C 0.30377(19) 0.75407(17) 0.73519(10) 0.0347(4) Uani 1 1 d .
H8 H 0.2444 0.8286 0.7498 0.042 Uiso 1 1 calc R
C9 C 0.29679(19) 0.64271(18) 0.77955(9) 0.0356(4) Uani 1 1 d .
H9 H 0.2334 0.6403 0.8249 0.043 Uiso 1 1 calc R
C10 C 0.3827(2) 0.53392(17) 0.75776(9) 0.0353(4) Uani 1 1 d .
H10 H 0.3773 0.4565 0.7880 0.042 Uiso 1 1 calc R
C11 C 0.47607(19) 0.53761(16) 0.69237(9) 0.0301(4) Uani 1 1 d .
H11 H 0.5348 0.4625 0.6781 0.036 Uiso 1 1 calc R
C12 C 0.95596(18) 0.51277(16) 0.36125(9) 0.0313(4) Uani 1 1 d .
C13 C 0.91858(17) 0.40336(16) 0.41503(9) 0.0282(4) Uani 1 1 d .
C14 C 0.80995(17) 0.40879(15) 0.47727(9) 0.0259(4) Uani 1 1 d .
C15 C 0.77926(19) 0.29576(15) 0.52017(9) 0.0307(4) Uani 1 1 d .
H15 H 0.7072 0.2989 0.5622 0.037 Uiso 1 1 calc R
C16 C 0.8525(2) 0.17998(17) 0.50203(9) 0.0357(4) Uani 1 1 d .
H16 H 0.8279 0.1033 0.5305 0.043 Uiso 1 1 calc R
C17 C 0.9622(2) 0.17426(17) 0.44251(10) 0.0376(4) Uani 1 1 d .
H17 H 1.0146 0.0947 0.4310 0.045 Uiso 1 1 calc R
C18 C 0.99399(19) 0.28542(17) 0.40034(10) 0.0343(4) Uani 1 1 d .
H18 H 1.0698 0.2814 0.3600 0.041 Uiso 1 1 calc R

loop_
_atom_site_aniso_label
_atom_site_aniso_U_11
_atom_site_aniso_U_22
_atom_site_aniso_U_33
_atom_site_aniso_U_23
_atom_site_aniso_U_13
_atom_site_aniso_U_12
O1 0.0393(6) 0.0268(6) 0.0266(6) 0.0034(4) 0.0027(5) -0.0018(5)
O2 0.0547(8) 0.0280(7) 0.0399(7) -0.0048(5) 0.0111(6) -0.0060(5)
O3 0.0362(6) 0.0376(7) 0.0318(6) 0.0078(5) 0.0094(5) 0.0027(5)
O4 0.0435(7) 0.0528(8) 0.0471(8) 0.0012(6) 0.0221(6) 0.0008(6)
N1 0.0248(7) 0.0265(7) 0.0254(7) -0.0025(5) 0.0027(5) -0.0002(5)
N2 0.0305(7) 0.0262(7) 0.0275(7) 0.0009(6) 0.0073(6) -0.0002(6)
C1 0.0473(10) 0.0279(9) 0.0371(10) 0.0089(7) 0.0043(8) -0.0023(8)
C2 0.0424(10) 0.0366(10) 0.0327(9) 0.0097(7) 0.0030(8) -0.0005(8)
C3 0.0418(10) 0.0438(11) 0.0376(10) 0.0131(8) 0.0081(8) -0.0022(8)
C4 0.0263(8) 0.0278(9) 0.0301(9) -0.0013(7) 0.0038(6) 0.0020(7)
C5 0.0246(8) 0.0261(8) 0.0247(8) -0.0016(6) -0.0007(6) -0.0004(6)
C6 0.0245(8) 0.0270(9) 0.0257(8) -0.0035(6) -0.0017(6) -0.0008(6)
C7 0.0296(8) 0.0283(9) 0.0344(9) -0.0011(7) 0.0002(7) 0.0005(7)
C8 0.0290(9) 0.0378(10) 0.0374(9) -0.0093(8) 0.0027(7) 0.0034(8)
C9 0.0308(9) 0.0484(11) 0.0277(9) -0.0065(8) 0.0050(7) -0.0027(8)
C10 0.0381(9) 0.0368(10) 0.0309(9) 0.0037(7) 0.0040(7) -0.0011(8)
C11 0.0337(9) 0.0288(9) 0.0279(8) -0.0014(7) 0.0036(7) 0.0045(7)
C12 0.0257(8) 0.0388(10) 0.0294(9) -0.0045(7) 0.0004(7) -0.0016(7)
C13 0.0236(8) 0.0338(9) 0.0271(8) -0.0044(7) -0.0012(6) -0.0018(7)
C14 0.0251(8) 0.0252(8) 0.0273(8) -0.0044(6) -0.0034(6) 0.0019(6)
C15 0.0333(9) 0.0314(9) 0.0275(8) -0.0007(7) 0.0014(7) 0.0015(7)
C16 0.0437(10) 0.0294(9) 0.0339(9) 0.0001(7) -0.0024(8) 0.0049(8)
C17 0.0390(10) 0.0344(10) 0.0394(10) -0.0062(8) -0.0021(8) 0.0116(8)
C18 0.0276(8) 0.0422(10) 0.0330(9) -0.0101(7) 0.0011(7) 0.0050(7)

loop_
_atom_type_symbol
_atom_type_description
_atom_type_scat_dispersion_real
_atom_type_scat_dispersion_imag
_atom_type_scat_source
C C 0.0033 0.0016 'International Tables Vol C Tables 4.2.6.8 and 6.1.1.4'
H H 0.0000 0.0000 'International Tables Vol C Tables 4.2.6.8 and 6.1.1.4'
N N 0.0061 0.0033 'International Tables Vol C Tables 4.2.6.8 and 6.1.1.4'
O O 0.0106 0.0060 'International Tables Vol C Tables 4.2.6.8 and 6.1.1.4'

loop_
_geom_angle_atom_site_label_1
_geom_angle_atom_site_label_2
_geom_angle_atom_site_label_3
_geom_angle
C4 O1 C1 118.29(12)
C12 O3 C3 119.96(13)
C5 N1 N2 120.64(13)
N1 N2 H2 119.3(12)
N1 N2 C14 121.76(13)
C14 N2 H2 118.9(12)
O1 C1 H1A 110.1
O1 C1 H1B 110.1
O1 C1 C2 108.16(13)
H1A C1 H1B 108.4
C2 C1 H1A 110.1
C2 C1 H1B 110.1
C1 C2 H2A 108.2
C1 C2 H2B 108.2
C1 C2 C3 116.35(15)
H2A C2 H2B 107.4
C3 C2 H2A 108.2
C3 C2 H2B 108.2
O3 C3 C2 108.55(14)
O3 C3 H3A 110.0
O3 C3 H3B 110.0
C2 C3 H3A 110.0
C2 C3 H3B 110.0
H3A C3 H3B 108.4
O1 C4 C5 111.83(13)
O2 C4 O1 122.80(14)
O2 C4 C5 125.31(14)
N1 C5 C4 124.21(13)
N1 C5 C6 115.96(13)
C6 C5 C4 119.68(13)
C7 C6 C5 122.93(14)
C7 C6 C11 118.01(14)
C11 C6 C5 119.03(14)
C6 C7 H7 119.6
C8 C7 C6 120.77(15)
C8 C7 H7 119.6
C7 C8 H8 119.8
C9 C8 C7 120.37(15)
C9 C8 H8 119.8
C8 C9 H9 120.2
C8 C9 C10 119.63(15)
C10 C9 H9 120.2
C9 C10 H10 119.9
C11 C10 C9 120.27(16)
C11 C10 H10 119.9
C6 C11 H11 119.5
C10 C11 C6 120.95(15)
C10 C11 H11 119.5
O3 C12 C13 112.67(13)
O4 C12 O3 122.70(15)
O4 C12 C13 124.62(15)
C14 C13 C12 125.51(14)
C18 C13 C12 116.22(14)
C18 C13 C14 118.24(15)
N2 C14 C13 120.07(14)
N2 C14 C15 120.64(14)
C15 C14 C13 119.29(14)
C14 C15 H15 119.7
C16 C15 C14 120.59(15)
C16 C15 H15 119.7
C15 C16 H16 119.7
C15 C16 C17 120.62(16)
C17 C16 H16 119.7
C16 C17 H17 120.4
C18 C17 C16 119.12(16)
C18 C17 H17 120.4
C13 C18 H18 119.0
C17 C18 C13 122.08(15)
C17 C18 H18 119.0

loop_
_geom_bond_atom_site_label_1
_geom_bond_atom_site_label_2
_geom_bond_distance
O1 C1 1.4551(19)
O1 C4 1.3475(18)
O2 C4 1.2018(19)
O3 C3 1.4454(19)
O3 C12 1.3479(19)
O4 C12 1.2052(19)
N1 N2 1.3345(17)
N1 C5 1.3019(19)
N2 H2 0.845(19)
N2 C14 1.376(2)
C1 H1A 0.9900
C1 H1B 0.9900
C1 C2 1.511(2)
C2 H2A 0.9900
C2 H2B 0.9900
C2 C3 1.512(2)
C3 H3A 0.9900
C3 H3B 0.9900
C4 C5 1.505(2)
C5 C6 1.479(2)
C6 C7 1.392(2)
C6 C11 1.398(2)
C7 H7 0.9500
C7 C8 1.390(2)
C8 H8 0.9500
C8 C9 1.374(2)
C9 H9 0.9500
C9 C10 1.385(2)
C10 H10 0.9500
C10 C11 1.380(2)
C11 H11 0.9500
C12 C13 1.489(2)
C13 C14 1.418(2)
C13 C18 1.392(2)
C14 C15 1.398(2)
C15 H15 0.9500
C15 C16 1.377(2)
C16 H16 0.9500
C16 C17 1.389(2)
C17 H17 0.9500
C17 C18 1.378(2)
C18 H18 0.9500

loop_
_geom_hbond_atom_site_label_D
_geom_hbond_atom_site_label_H
_geom_hbond_atom_site_label_A
_geom_hbond_distance_DH
_geom_hbond_distance_HA
_geom_hbond_distance_DA
_geom_hbond_angle_DHA
N2 H2 O1 0.845(19) 1.946(18) 2.5921(18) 132.4(16)
N2 H2 O3 0.845(19) 1.893(18) 2.5551(17) 134.2(16)
